data_4329379
loop_
_publ_author_name
'Joaquim Jornet-Somoza'
'N\'uria Codina-Castillo'
'Merc\`e Deumal'
'Fernando Mota'
'Juan J. Novoa'
'Robert T. Butcher'
'Mark M. Turnbull'
'Brian Keith'
'Christopher P. Landee'
'Jan L. Wikaira'

_publ_contact_author_address
;Carlson School of Chemistry and Biochemistry
Clark University
950 Main St.
Worcester, MA  01610
USA
;
_publ_contact_author_email mturnbull@clarku.edu
_publ_contact_author_fax 508-793-8861
_publ_contact_author_name 'Mark M. Turnbull'
_publ_contact_author_phone 508-793-7167
_publ_section_title
;
 Synthesis, Structure, Magnetic Behavior, and Theoretical Analysis of
 Diazine-Bridged Magnetic Ladders: Cu(quinoxoline)X2 and
 Cu(2,3-dimethylpyrazine)X2 (X = Cl, Br)
;
_journal_name_full 'Inorganic Chemistry'
_journal_page_first 6315
_journal_page_last 6325
_journal_paper_doi 10.1021/ic3005147
_journal_volume 51
_journal_year 2012
_chemical_formula_sum 'C8 H6 Cl2 Cu N2'
_chemical_formula_weight 264.59
_chemical_name_systematic
; 
 catena-quinoxalinodichlorocopper(II)
;
_space_group_IT_number 12
_symmetry_cell_setting monoclinic
_symmetry_space_group_name_Hall '-C 2y'
_symmetry_space_group_name_H-M 'C 1 2/m 1'
_atom_sites_solution_hydrogens geom
_atom_sites_solution_primary direct
_atom_sites_solution_secondary difmap
_audit_creation_method SHELXL-97
_cell_angle_alpha 90.00
_cell_angle_beta 107.467(2)
_cell_angle_gamma 90.00
_cell_formula_units_Z 4
_cell_length_a 13.1229(4)
_cell_length_b 6.9476(2)
_cell_length_c 9.7058(3)
_cell_measurement_reflns_used 5770
_cell_measurement_temperature 113(2)
_cell_measurement_theta_max 27.56
_cell_measurement_theta_min 2.20
_cell_volume 844.10(4)
_computing_cell_refinement 'Bruker SAINT'
_computing_data_collection 'Bruker APEX2'
_computing_data_reduction 'Bruker SAINT'
_computing_molecular_graphics 'Bruker SHELXTL'
_computing_publication_material 'Bruker SHELXTL'
_computing_structure_refinement 'SHELXL-97 (Sheldrick, 1997)'
_computing_structure_solution 'SHELXS-97 (Sheldrick, 1990)'
_diffrn_ambient_temperature 113(2)
_diffrn_measured_fraction_theta_full 0.993
_diffrn_measured_fraction_theta_max 0.993
_diffrn_measurement_device_type 'Bruker APEX-II CCD'
_diffrn_measurement_method '\f and \w scans'
_diffrn_radiation_monochromator graphite
_diffrn_radiation_source 'fine-focus sealed tube'
_diffrn_radiation_type MoK\a
_diffrn_radiation_wavelength 0.71073
_diffrn_reflns_av_R_equivalents 0.0193
_diffrn_reflns_av_sigmaI/netI 0.0125
_diffrn_reflns_limit_h_max 16
_diffrn_reflns_limit_h_min -16
_diffrn_reflns_limit_k_max 9
_diffrn_reflns_limit_k_min -8
_diffrn_reflns_limit_l_max 12
_diffrn_reflns_limit_l_min -12
_diffrn_reflns_number 8164
_diffrn_reflns_theta_full 27.57
_diffrn_reflns_theta_max 27.57
_diffrn_reflns_theta_min 3.25
_diffrn_standards_number 0
_exptl_absorpt_coefficient_mu 3.161
_exptl_absorpt_correction_T_max 0.6840
_exptl_absorpt_correction_T_min 0.2224
_exptl_absorpt_correction_type empirical
_exptl_absorpt_process_details SADABS
_exptl_crystal_colour green
_exptl_crystal_density_diffrn 2.082
_exptl_crystal_description plate
_exptl_crystal_F_000 524
_exptl_crystal_size_max 0.68
_exptl_crystal_size_mid 0.34
_exptl_crystal_size_min 0.13
_refine_diff_density_max 0.490
_refine_diff_density_min -0.317
_refine_diff_density_rms 0.072
_refine_ls_extinction_method none
_refine_ls_goodness_of_fit_ref 1.110
_refine_ls_hydrogen_treatment noref
_refine_ls_matrix_type full
_refine_ls_number_parameters 64
_refine_ls_number_reflns 1047
_refine_ls_number_restraints 0
_refine_ls_restrained_S_all 1.110
_refine_ls_R_factor_all 0.0195
_refine_ls_R_factor_gt 0.0187
_refine_ls_shift/su_max 0.001
_refine_ls_shift/su_mean 0.000
_refine_ls_structure_factor_coef Fsqd
_refine_ls_weighting_details 'calc w=1/[\s^2^(Fo^2^)+(0.0301P)^2^+1.0322P] where P=(Fo^2^+2Fc^2^)/3'
_refine_ls_weighting_scheme calc
_refine_ls_wR_factor_gt 0.0531
_refine_ls_wR_factor_ref 0.0537
_reflns_number_gt 1014
_reflns_number_total 1047
_reflns_threshold_expression >2sigma(I)
_cod_data_source_file ic3005147_si_003.cif
_cod_data_source_block mmtb
_cod_database_code 4329379

loop_
_symmetry_equiv_pos_as_xyz
'x, y, z'
'-x, y, -z'
'x+1/2, y+1/2, z'
'-x+1/2, y+1/2, -z'
'-x, -y, -z'
'x, -y, z'
'-x+1/2, -y+1/2, -z'
'x+1/2, -y+1/2, z'

loop_
_atom_site_label
_atom_site_type_symbol
_atom_site_fract_x
_atom_site_fract_y
_atom_site_fract_z
_atom_site_U_iso_or_equiv
_atom_site_adp_type
_atom_site_occupancy
_atom_site_symmetry_multiplicity
_atom_site_calc_flag
_atom_site_refinement_flags
Cu1 Cu 0.45737(2) 0.0000 0.65670(3) 0.01101(10) Uani 1 2 d S
Cl1 Cl 0.37404(4) 0.0000 0.37071(6) 0.01301(13) Uani 1 2 d S
Cl2 Cl 0.31807(5) 0.0000 0.74453(6) 0.01581(14) Uani 1 2 d S
C2 C 0.39339(13) 0.3983(2) 0.56366(18) 0.0134(3) Uani 1 1 d .
H2 H 0.3451 0.3336 0.4879 0.016 Uiso 1 1 calc R
C3 C 0.52571(12) 0.3974(2) 0.78195(17) 0.0113(3) Uani 1 1 d .
N1 N 0.45966(10) 0.2972(2) 0.66757(14) 0.0121(3) Uani 1 1 d .
C5 C 0.65234(13) 0.3987(2) 1.02048(18) 0.0146(3) Uani 1 1 d .
H5 H 0.6943 0.3323 1.1007 0.017 Uiso 1 1 calc R
C4 C 0.59113(13) 0.2985(2) 0.90331(17) 0.0143(3) Uani 1 1 d .
H4 H 0.5927 0.1647 0.9037 0.017 Uiso 1 1 calc R

loop_
_atom_site_aniso_label
_atom_site_aniso_U_11
_atom_site_aniso_U_22
_atom_site_aniso_U_33
_atom_site_aniso_U_23
_atom_site_aniso_U_13
_atom_site_aniso_U_12
Cu1 0.01276(16) 0.00545(15) 0.01321(16) 0.000 0.00145(11) 0.000
Cl1 0.0134(3) 0.0101(2) 0.0137(3) 0.000 0.0012(2) 0.000
Cl2 0.0176(3) 0.0114(2) 0.0190(3) 0.000 0.0064(2) 0.000
C2 0.0134(7) 0.0090(8) 0.0155(8) -0.0009(6) 0.0009(6) -0.0013(6)
C3 0.0125(7) 0.0081(7) 0.0134(8) -0.0007(6) 0.0041(6) -0.0004(5)
N1 0.0130(6) 0.0080(6) 0.0143(7) -0.0007(5) 0.0028(5) -0.0003(5)
C5 0.0153(8) 0.0138(8) 0.0135(8) 0.0024(6) 0.0027(6) 0.0020(6)
C4 0.0182(8) 0.0079(7) 0.0155(8) 0.0013(6) 0.0033(6) 0.0016(6)

loop_
_atom_type_symbol
_atom_type_description
_atom_type_scat_dispersion_real
_atom_type_scat_dispersion_imag
_atom_type_scat_source
C C 0.0033 0.0016 'International Tables Vol C Tables 4.2.6.8 and 6.1.1.4'
H H 0.0000 0.0000 'International Tables Vol C Tables 4.2.6.8 and 6.1.1.4'
N N 0.0061 0.0033 'International Tables Vol C Tables 4.2.6.8 and 6.1.1.4'
Cl Cl 0.1484 0.1585 'International Tables Vol C Tables 4.2.6.8 and 6.1.1.4'
Cu Cu 0.3201 1.2651 'International Tables Vol C Tables 4.2.6.8 and 6.1.1.4'

loop_
_geom_angle_atom_site_label_1
_geom_angle_atom_site_label_2
_geom_angle_atom_site_label_3
_geom_angle
_geom_angle_site_symmetry_1
_geom_angle_site_symmetry_3
N1 Cu1 N1 174.42(7) 6 .
N1 Cu1 Cl2 88.94(4) 6 .
N1 Cu1 Cl2 88.94(4) . .
N1 Cu1 Cl1 90.35(4) 6 5_656
N1 Cu1 Cl1 90.35(4) . 5_656
Cl2 Cu1 Cl1 165.00(3) . 5_656
N1 Cu1 Cl1 92.77(4) 6 .
N1 Cu1 Cl1 92.77(4) . .
Cl2 Cu1 Cl1 105.70(2) . .
Cl1 Cu1 Cl1 89.30(2) 5_656 .
Cu1 Cl1 Cu1 90.70(2) 5_656 .
N1 C2 C2 122.17(9) . 6_565
N1 C3 C4 120.38(14) . .
N1 C3 C3 120.42(8) . 6_565
C4 C3 C3 119.15(9) . 6_565
C2 N1 C3 117.31(14) . .
C2 N1 Cu1 119.78(10) . .
C3 N1 Cu1 122.88(10) . .
C4 C5 C5 120.55(9) . 6_565
C5 C4 C3 120.29(15) . .

loop_
_geom_bond_atom_site_label_1
_geom_bond_atom_site_label_2
_geom_bond_distance
_geom_bond_site_symmetry_2
Cu1 N1 2.0676(14) 6
Cu1 N1 2.0676(14) .
Cu1 Cl2 2.2369(6) .
Cu1 Cl1 2.3062(6) 5_656
Cu1 Cl1 2.6605(6) .
Cl1 Cu1 2.3062(6) 5_656
C2 N1 1.319(2) .
C2 C2 1.413(3) 6_565
C3 N1 1.375(2) .
C3 C4 1.411(2) .
C3 C3 1.425(3) 6_565
C5 C4 1.369(2) .
C5 C5 1.408(3) 6_565

loop_
_geom_torsion_atom_site_label_1
_geom_torsion_atom_site_label_2
_geom_torsion_atom_site_label_3
_geom_torsion_atom_site_label_4
_geom_torsion
_geom_torsion_site_symmetry_1
_geom_torsion_site_symmetry_4
N1 Cu1 Cl1 Cu1 -90.32(4) 6 5_656
N1 Cu1 Cl1 Cu1 90.32(4) . 5_656
Cl2 Cu1 Cl1 Cu1 180.0 . 5_656
Cl1 Cu1 Cl1 Cu1 0.0 5_656 5_656
C2 C2 N1 C3 3.66(16) 6_565 .
C2 C2 N1 Cu1 -178.32(4) 6_565 .
C4 C3 N1 C2 173.83(15) . .
C3 C3 N1 C2 -3.59(16) 6_565 .
C4 C3 N1 Cu1 -4.1(2) . .
C3 C3 N1 Cu1 178.46(5) 6_565 .
N1 Cu1 N1 C2 -149.4(7) 6 .
Cl2 Cu1 N1 C2 -81.64(12) . .
Cl1 Cu1 N1 C2 113.34(12) 5_656 .
Cl1 Cu1 N1 C2 24.02(12) . .
N1 Cu1 N1 C3 28.5(8) 6 .
Cl2 Cu1 N1 C3 96.26(11) . .
Cl1 Cu1 N1 C3 -68.76(11) 5_656 .
Cl1 Cu1 N1 C3 -158.07(11) . .
C5 C5 C4 C3 -1.15(19) 6_565 .
N1 C3 C4 C5 -176.32(15) . .
C3 C3 C4 C5 1.13(18) 6_565 .
